data_7036324
loop_
_publ_author_name
'Bresien, Jonas'
'Faust, Kirill'
'Hering-Junghans, Christian'
'Rothe, Julia'
'Schulz, Axel'
'Villinger, Alexander'

_publ_section_title
;
 Synthetic strategies to bicyclic tetraphosphanes using P1, P2 and P4
 building blocks.
;
_journal_issue 5
_journal_name_full 'Dalton transactions (Cambridge, England : 2003)'
_journal_page_first 1998
_journal_page_last 2007
_journal_paper_doi 10.1039/c5dt02757h
_journal_volume 45
_journal_year 2016
_chemical_formula_moiety 'C36 H58 Cl3 Ga P4, 0.5(C6 H14)'
_chemical_formula_sum 'C39 H65 Cl3 Ga P4'
_chemical_formula_weight 833.86
_chemical_name_systematic
;
 ?
;
_space_group_IT_number 62
_symmetry_cell_setting orthorhombic
_symmetry_Int_Tables_number 62
_symmetry_space_group_name_Hall '-P 2ac 2n'
_symmetry_space_group_name_H-M 'P n m a'
_atom_sites_solution_hydrogens geom
_atom_sites_solution_primary direct
_atom_sites_solution_secondary difmap
_audit_creation_method SHELXL-97
_audit_update_record
;
2015-07-20 deposited with the CCDC.
2015-08-28 downloaded from the CCDC.
;
_cell_angle_alpha 90.00
_cell_angle_beta 90.00
_cell_angle_gamma 90.00
_cell_formula_units_Z 4
_cell_length_a 26.7411(7)
_cell_length_b 13.5063(4)
_cell_length_c 12.5618(3)
_cell_measurement_reflns_used 9840
_cell_measurement_temperature 173(2)
_cell_measurement_theta_max 57.587
_cell_measurement_theta_min 4.449
_cell_volume 4537.0(2)
_computing_cell_refinement 'Bruker Apex v2.0-2'
_computing_data_collection 'Bruker Apex v2.0-2'
_computing_data_reduction 'Bruker SAINT'
_computing_molecular_graphics 'ORTEP-3 (Farrugia, 1997)'
_computing_publication_material SHELXL-97
_computing_structure_refinement 'SHELXL-97 (Sheldrick, 1997)'
_computing_structure_solution 'SHELXS-97 (Sheldrick, 1997)'
_diffrn_ambient_temperature 173(2)
_diffrn_measured_fraction_theta_full 0.996
_diffrn_measured_fraction_theta_max 0.996
_diffrn_measurement_device_type 'Bruker-Nonius Apex X8-CCD-diffractometer'
_diffrn_measurement_method 'phi and psi scans'
_diffrn_radiation_monochromator graphite
_diffrn_radiation_source 'sealed tube'
_diffrn_radiation_type MoK\a
_diffrn_radiation_wavelength 0.71073
_diffrn_reflns_av_R_equivalents 0.0441
_diffrn_reflns_av_sigmaI/netI 0.0248
_diffrn_reflns_limit_h_max 34
_diffrn_reflns_limit_h_min -37
_diffrn_reflns_limit_k_max 18
_diffrn_reflns_limit_k_min -18
_diffrn_reflns_limit_l_max 17
_diffrn_reflns_limit_l_min -16
_diffrn_reflns_number 69297
_diffrn_reflns_theta_full 30.00
_diffrn_reflns_theta_max 30.00
_diffrn_reflns_theta_min 2.69
_exptl_absorpt_coefficient_mu 0.949
_exptl_absorpt_correction_T_max 0.8113
_exptl_absorpt_correction_T_min 0.7324
_exptl_absorpt_correction_type multi-scan
_exptl_absorpt_process_details '(SADABS; Sheldrick, 2004)'
_exptl_crystal_colour colourless
_exptl_crystal_density_diffrn 1.221
_exptl_crystal_density_method 'not measured'
_exptl_crystal_description block
_exptl_crystal_F_000 1764
_exptl_crystal_size_max 0.35
_exptl_crystal_size_mid 0.34
_exptl_crystal_size_min 0.23
_platon_squeeze_details
;
The unit cell contains two n-hexane molecules which have been treated 
as a diffuse contribution to the overall scattering without specific atom 
positions by SQUEEZE/PLATON.
;
_refine_diff_density_max 1.248
_refine_diff_density_min -0.575
_refine_diff_density_rms 0.088
_refine_ls_extinction_method none
_refine_ls_goodness_of_fit_ref 1.063
_refine_ls_hydrogen_treatment constr
_refine_ls_matrix_type full
_refine_ls_number_parameters 267
_refine_ls_number_reflns 6840
_refine_ls_number_restraints 10
_refine_ls_restrained_S_all 1.062
_refine_ls_R_factor_all 0.0637
_refine_ls_R_factor_gt 0.0512
_refine_ls_shift/su_max 0.001
_refine_ls_shift/su_mean 0.000
_refine_ls_structure_factor_coef Fsqd
_refine_ls_weighting_details 'calc w=1/[\s^2^(Fo^2^)+(0.0640P)^2^+4.9244P] where P=(Fo^2^+2Fc^2^)/3'
_refine_ls_weighting_scheme calc
_refine_ls_wR_factor_gt 0.1301
_refine_ls_wR_factor_ref 0.1357
_reflns_number_gt 5540
_reflns_number_total 6840
_reflns_threshold_expression >2\s(I)
_cod_data_source_file c5dt02757h2.cif
_cod_data_source_block is_jb73_exo_exo_MesP4Mes_GaCl3_hexane
_cod_depositor_comments 'Adding full bibliography for 7036321--7036328.cif.'
_cod_database_code 7036324

loop_
_symmetry_equiv_pos_as_xyz
'x, y, z'
'-x+1/2, -y, z+1/2'
'-x, y+1/2, -z'
'x+1/2, -y+1/2, -z+1/2'
'-x, -y, -z'
'x-1/2, y, -z-1/2'
'x, -y-1/2, z'
'-x-1/2, y-1/2, z-1/2'

loop_
_atom_site_label
_atom_site_type_symbol
_atom_site_fract_x
_atom_site_fract_y
_atom_site_fract_z
_atom_site_U_iso_or_equiv
_atom_site_adp_type
_atom_site_occupancy
_atom_site_symmetry_multiplicity
_atom_site_calc_flag
_atom_site_refinement_flags
_atom_site_disorder_assembly
_atom_site_disorder_group
Ga1 Ga 0.404857(14) 0.2500 0.60464(3) 0.02585(10) Uani 1 2 d S . .
Cl1 Cl 0.48629(3) 0.2500 0.61140(7) 0.03207(17) Uani 1 2 d S . .
Cl2 Cl 0.37420(3) 0.11697(5) 0.67346(5) 0.04425(17) Uani 1 1 d . . .
P1 P 0.28307(3) 0.2500 0.48543(7) 0.0343(2) Uani 1 2 d S . .
P2 P 0.32220(2) 0.16857(5) 0.35558(5) 0.03356(15) Uani 1 1 d . . .
P3 P 0.38666(3) 0.2500 0.41588(6) 0.02343(16) Uani 1 2 d S . .
C1 C 0.22190(13) 0.2500 0.4151(3) 0.0375(8) Uani 1 2 d S . .
C2 C 0.20263(10) 0.1594(2) 0.3753(2) 0.0417(6) Uani 1 1 d . . .
C3 C 0.17570(11) 0.1614(2) 0.2802(3) 0.0458(7) Uani 1 1 d . . .
H3 H 0.1633 0.1009 0.2522 0.055 Uiso 1 1 calc R A 1
C5 C 0.20524(11) 0.0573(2) 0.4328(3) 0.0496(7) Uani 1 1 d . . .
C6 C 0.22975(15) 0.0606(3) 0.5439(3) 0.0656(10) Uani 1 1 d . . .
H6A H 0.2660 0.0692 0.5362 0.098 Uiso 1 1 calc R . .
H6B H 0.2230 -0.0015 0.5816 0.098 Uiso 1 1 calc R . .
H6C H 0.2159 0.1161 0.5846 0.098 Uiso 1 1 calc R . .
C7 C 0.23004(13) -0.0230(2) 0.3654(3) 0.0596(9) Uani 1 1 d . . .
H7A H 0.2150 -0.0236 0.2942 0.089 Uiso 1 1 calc R . .
H7B H 0.2250 -0.0877 0.3992 0.089 Uiso 1 1 calc R . .
H7C H 0.2659 -0.0094 0.3595 0.089 Uiso 1 1 calc R . .
C8 C 0.14946(13) 0.0275(3) 0.4522(3) 0.0678(10) Uani 1 1 d . . .
H8A H 0.1311 0.0303 0.3848 0.102 Uiso 1 1 calc R . .
H8B H 0.1343 0.0734 0.5033 0.102 Uiso 1 1 calc R . .
H8C H 0.1480 -0.0400 0.4808 0.102 Uiso 1 1 calc R . .
C4A C 0.1661(5) 0.2500 0.2239(13) 0.046(2) Uani 0.75(3) 2 d SPD . 1
C9A C 0.1423(5) 0.2500 0.1125(11) 0.055(3) Uani 0.75(3) 2 d SPD . 1
C10A C 0.1408(9) 0.1526(11) 0.0620(19) 0.072(4) Uani 0.374(16) 1 d PD . 1
H10A H 0.1746 0.1246 0.0597 0.109 Uiso 0.374(16) 1 calc PR . 1
H10B H 0.1278 0.1591 -0.0106 0.109 Uiso 0.374(16) 1 calc PR . 1
H10C H 0.1189 0.1087 0.1031 0.109 Uiso 0.374(16) 1 calc PR . 1
C11A C 0.1726(10) 0.3226(14) 0.0412(13) 0.106(8) Uani 0.374(16) 1 d PD . 1
H11A H 0.2082 0.3061 0.0452 0.159 Uiso 0.374(16) 1 calc PR . 1
H11B H 0.1674 0.3906 0.0663 0.159 Uiso 0.374(16) 1 calc PR . 1
H11C H 0.1611 0.3169 -0.0326 0.159 Uiso 0.374(16) 1 calc PR . 1
C12A C 0.0895(6) 0.2937(11) 0.1226(18) 0.088(7) Uani 0.374(16) 1 d PD . 1
H12A H 0.0913 0.3661 0.1178 0.133 Uiso 0.374(16) 1 calc PR . 1
H12B H 0.0751 0.2748 0.1913 0.133 Uiso 0.374(16) 1 calc PR . 1
H12C H 0.0684 0.2683 0.0649 0.133 Uiso 0.374(16) 1 calc PR . 1
C4B C 0.1623(15) 0.2500 0.236(4) 0.046(2) Uani 0.25(3) 2 d SPD . 2
C9B C 0.1278(13) 0.2500 0.138(3) 0.055(3) Uani 0.25(3) 2 d SPD . 2
C10B C 0.131(2) 0.160(2) 0.074(4) 0.072(4) Uani 0.126(16) 1 d PD . 2
H10D H 0.1175 0.1725 0.0033 0.109 Uiso 0.126(16) 1 calc PR . 2
H10E H 0.1125 0.1067 0.1088 0.109 Uiso 0.126(16) 1 calc PR . 2
H10F H 0.1665 0.1404 0.0678 0.109 Uiso 0.126(16) 1 calc PR . 2
C11B C 0.142(3) 0.341(3) 0.069(5) 0.106(8) Uani 0.126(16) 1 d PD . 2
H11D H 0.1271 0.3335 -0.0023 0.159 Uiso 0.126(16) 1 calc PR . 2
H11E H 0.1784 0.3451 0.0622 0.159 Uiso 0.126(16) 1 calc PR . 2
H11F H 0.1292 0.4015 0.1019 0.159 Uiso 0.126(16) 1 calc PR . 2
C12B C 0.0743(11) 0.267(4) 0.177(4) 0.088(7) Uani 0.126(16) 1 d PD . 2
H12D H 0.0511 0.2619 0.1171 0.133 Uiso 0.126(16) 1 calc PR . 2
H12E H 0.0716 0.3328 0.2094 0.133 Uiso 0.126(16) 1 calc PR . 2
H12F H 0.0657 0.2165 0.2307 0.133 Uiso 0.126(16) 1 calc PR . 2
C13 C 0.43203(11) 0.2500 0.3075(2) 0.0222(5) Uani 1 2 d S . .
C14 C 0.44429(9) 0.15872(15) 0.25771(17) 0.0247(4) Uani 1 1 d . . .
C15 C 0.46039(10) 0.16237(16) 0.15223(18) 0.0301(5) Uani 1 1 d . . .
H15 H 0.4675 0.1017 0.1170 0.036 Uiso 1 1 calc R . .
C16 C 0.46661(13) 0.2500 0.0960(3) 0.0296(6) Uani 1 2 d S . .
C17 C 0.44679(10) 0.05436(16) 0.30813(18) 0.0313(5) Uani 1 1 d . . .
C18 C 0.43711(11) 0.04849(18) 0.42782(19) 0.0364(6) Uani 1 1 d . . .
H18A H 0.4014 0.0583 0.4417 0.055 Uiso 1 1 calc R . .
H18B H 0.4564 0.1001 0.4642 0.055 Uiso 1 1 calc R . .
H18C H 0.4474 -0.0167 0.4543 0.055 Uiso 1 1 calc R . .
C19 C 0.50128(13) 0.0186(2) 0.2953(3) 0.0502(7) Uani 1 1 d . . .
H19A H 0.5100 0.0171 0.2196 0.075 Uiso 1 1 calc R . .
H19B H 0.5046 -0.0480 0.3253 0.075 Uiso 1 1 calc R . .
H19C H 0.5238 0.0640 0.3328 0.075 Uiso 1 1 calc R . .
C20 C 0.41134(14) -0.01773(19) 0.2515(2) 0.0498(8) Uani 1 1 d . . .
H20A H 0.4193 -0.0195 0.1754 0.075 Uiso 1 1 calc R . .
H20B H 0.3767 0.0043 0.2611 0.075 Uiso 1 1 calc R . .
H20C H 0.4153 -0.0841 0.2818 0.075 Uiso 1 1 calc R . .
C21 C 0.48396(17) 0.2500 -0.0195(3) 0.0423(9) Uani 1 2 d S . .
C22 C 0.4852(4) 0.3505(5) -0.0707(5) 0.065(2) Uani 0.50 1 d P . .
H22A H 0.4953 0.3438 -0.1453 0.098 Uiso 0.50 1 calc PR . .
H22B H 0.5092 0.3927 -0.0331 0.098 Uiso 0.50 1 calc PR . .
H22C H 0.4518 0.3805 -0.0670 0.098 Uiso 0.50 1 calc PR . .
C23 C 0.5368(3) 0.2025(7) -0.0238(6) 0.076(2) Uani 0.50 1 d P . .
H23A H 0.5478 0.1977 -0.0981 0.114 Uiso 0.50 1 calc PR . .
H23B H 0.5357 0.1362 0.0077 0.114 Uiso 0.50 1 calc PR . .
H23C H 0.5604 0.2438 0.0162 0.114 Uiso 0.50 1 calc PR . .
C24 C 0.4484(4) 0.1850(7) -0.0853(5) 0.069(2) Uani 0.50 1 d P . .
H24A H 0.4622 0.1758 -0.1569 0.104 Uiso 0.50 1 calc PR . .
H24B H 0.4157 0.2173 -0.0903 0.104 Uiso 0.50 1 calc PR . .
H24C H 0.4446 0.1204 -0.0506 0.104 Uiso 0.50 1 calc PR . .

loop_
_atom_site_aniso_label
_atom_site_aniso_U_11
_atom_site_aniso_U_22
_atom_site_aniso_U_33
_atom_site_aniso_U_23
_atom_site_aniso_U_13
_atom_site_aniso_U_12
Ga1 0.0335(2) 0.02535(17) 0.01874(16) 0.000 0.00354(13) 0.000
Cl1 0.0343(4) 0.0284(4) 0.0335(4) 0.000 -0.0049(3) 0.000
Cl2 0.0525(4) 0.0420(3) 0.0382(3) 0.0129(3) 0.0086(3) -0.0098(3)
P1 0.0290(4) 0.0425(5) 0.0314(4) 0.000 -0.0017(3) 0.000
P2 0.0308(3) 0.0372(3) 0.0327(3) -0.0040(3) -0.0040(2) -0.0045(3)
P3 0.0253(4) 0.0241(3) 0.0209(3) 0.000 -0.0024(3) 0.000
C1 0.0253(16) 0.051(2) 0.0366(18) 0.000 -0.0023(14) 0.000
C2 0.0301(12) 0.0473(15) 0.0476(15) 0.0053(12) -0.0021(11) -0.0045(11)
C3 0.0374(14) 0.0449(15) 0.0552(17) 0.0013(13) -0.0123(13) -0.0061(12)
C5 0.0448(16) 0.0474(16) 0.0565(18) 0.0114(14) -0.0060(13) -0.0125(13)
C6 0.071(2) 0.067(2) 0.059(2) 0.0242(18) -0.0161(18) -0.0216(19)
C7 0.0558(19) 0.0453(17) 0.078(2) 0.0114(16) -0.0118(17) -0.0069(15)
C8 0.0514(19) 0.075(2) 0.077(2) 0.015(2) 0.0010(18) -0.0223(18)
C4A 0.035(3) 0.053(2) 0.049(5) 0.000 -0.014(3) 0.000
C9A 0.057(6) 0.056(3) 0.053(6) 0.000 -0.028(5) 0.000
C10A 0.087(10) 0.066(6) 0.064(7) 0.009(5) -0.030(7) -0.010(6)
C11A 0.144(17) 0.117(13) 0.057(8) 0.032(8) -0.032(10) -0.088(14)
C12A 0.068(9) 0.075(8) 0.122(15) -0.012(9) -0.065(10) 0.013(7)
C4B 0.035(3) 0.053(2) 0.049(5) 0.000 -0.014(3) 0.000
C9B 0.057(6) 0.056(3) 0.053(6) 0.000 -0.028(5) 0.000
C10B 0.087(10) 0.066(6) 0.064(7) 0.009(5) -0.030(7) -0.010(6)
C11B 0.144(17) 0.117(13) 0.057(8) 0.032(8) -0.032(10) -0.088(14)
C12B 0.068(9) 0.075(8) 0.122(15) -0.012(9) -0.065(10) 0.013(7)
C13 0.0271(14) 0.0216(13) 0.0180(12) 0.000 -0.0030(11) 0.000
C14 0.0326(11) 0.0195(9) 0.0218(9) -0.0001(7) -0.0036(8) -0.0001(8)
C15 0.0426(13) 0.0238(10) 0.0238(10) -0.0013(8) 0.0027(9) 0.0036(9)
C16 0.0362(17) 0.0290(15) 0.0236(14) 0.000 0.0038(13) 0.000
C17 0.0504(14) 0.0193(9) 0.0244(10) 0.0005(8) -0.0005(10) 0.0036(9)
C18 0.0612(17) 0.0232(10) 0.0247(10) 0.0045(8) -0.0026(11) 0.0056(11)
C19 0.0620(18) 0.0406(15) 0.0481(16) 0.0100(13) 0.0065(14) 0.0224(14)
C20 0.087(2) 0.0262(12) 0.0358(13) -0.0040(10) -0.0049(14) -0.0116(13)
C21 0.063(3) 0.0371(18) 0.0264(16) 0.000 0.0127(17) 0.000
C22 0.117(7) 0.049(4) 0.031(3) 0.007(3) 0.032(4) -0.007(4)
C23 0.083(5) 0.088(5) 0.056(4) 0.001(4) 0.037(4) 0.021(4)
C24 0.107(7) 0.077(5) 0.024(3) -0.011(3) 0.005(4) -0.024(5)

loop_
_atom_type_symbol
_atom_type_description
_atom_type_scat_dispersion_real
_atom_type_scat_dispersion_imag
_atom_type_scat_source
C C 0.0033 0.0016 'International Tables Vol C Tables 4.2.6.8 and 6.1.1.4'
H H 0.0000 0.0000 'International Tables Vol C Tables 4.2.6.8 and 6.1.1.4'
P P 0.1023 0.0942 'International Tables Vol C Tables 4.2.6.8 and 6.1.1.4'
Cl Cl 0.1484 0.1585 'International Tables Vol C Tables 4.2.6.8 and 6.1.1.4'
Ga Ga 0.2307 1.6083 'International Tables Vol C Tables 4.2.6.8 and 6.1.1.4'

loop_
_geom_angle_atom_site_label_1
_geom_angle_atom_site_label_2
_geom_angle_atom_site_label_3
_geom_angle
_geom_angle_site_symmetry_1
_geom_angle_site_symmetry_3
Cl2 Ga1 Cl2 112.90(4) 7_565 .
Cl2 Ga1 Cl1 111.37(3) 7_565 .
Cl2 Ga1 Cl1 111.37(3) . .
Cl2 Ga1 P3 108.44(2) 7_565 .
Cl2 Ga1 P3 108.44(2) . .
Cl1 Ga1 P3 103.83(3) . .
C1 P1 P2 93.76(11) . 7_565
C1 P1 P2 93.76(11) . .
P2 P1 P2 59.15(4) 7_565 .
P3 P2 P2 59.71(2) . 7_565
P3 P2 P1 82.41(4) . .
P2 P2 P1 60.42(2) 7_565 .
C13 P3 P2 105.46(8) . .
C13 P3 P2 105.46(8) . 7_565
P2 P3 P2 60.59(4) . 7_565
C13 P3 Ga1 126.70(10) . .
P2 P3 Ga1 119.95(4) . .
P2 P3 Ga1 119.95(4) 7_565 .
C2 C1 C2 119.2(3) . 7_565
C2 C1 P1 119.14(17) . .
C2 C1 P1 119.14(17) 7_565 .
C3 C2 C1 118.2(3) . .
C3 C2 C5 115.9(3) . .
C1 C2 C5 125.7(3) . .
C4B C3 C2 119.9(13) . .
C4B C3 C4A 7(3) . .
C2 C3 C4A 122.7(4) . .
C4B C3 H3 120.9 . .
C2 C3 H3 118.7 . .
C4A C3 H3 118.7 . .
C7 C5 C6 109.7(3) . .
C7 C5 C2 113.0(3) . .
C6 C5 C2 114.4(3) . .
C7 C5 C8 108.5(3) . .
C6 C5 C8 105.7(3) . .
C2 C5 C8 104.9(3) . .
C5 C6 H6A 109.5 . .
C5 C6 H6B 109.5 . .
H6A C6 H6B 109.5 . .
C5 C6 H6C 109.5 . .
H6A C6 H6C 109.5 . .
H6B C6 H6C 109.5 . .
C5 C7 H7A 109.5 . .
C5 C7 H7B 109.5 . .
H7A C7 H7B 109.5 . .
C5 C7 H7C 109.5 . .
H7A C7 H7C 109.5 . .
H7B C7 H7C 109.5 . .
C5 C8 H8A 109.5 . .
C5 C8 H8B 109.5 . .
H8A C8 H8B 109.5 . .
C5 C8 H8C 109.5 . .
H8A C8 H8C 109.5 . .
H8B C8 H8C 109.5 . .
C3 C4A C3 115.6(9) 7_565 .
C3 C4A C9A 122.1(4) 7_565 .
C3 C4A C9A 122.1(4) . .
C10A C9A C10A 128.5(15) . 7_565
C10A C9A C12A 70.3(12) . 7_565
C10A C9A C12A 110.9(9) 7_565 7_565
C10A C9A C12A 110.9(9) . .
C10A C9A C12A 70.3(12) 7_565 .
C12A C9A C12A 45.3(12) 7_565 .
C10A C9A C4A 114.0(8) . .
C10A C9A C4A 114.0(8) 7_565 .
C12A C9A C4A 107.7(7) 7_565 .
C12A C9A C4A 107.7(7) . .
C10A C9A C11A 36.6(12) . 7_565
C10A C9A C11A 109.5(10) 7_565 7_565
C12A C9A C11A 106.4(10) 7_565 7_565
C12A C9A C11A 140.2(10) . 7_565
C4A C9A C11A 108.0(8) . 7_565
C10A C9A C11A 109.5(10) . .
C10A C9A C11A 36.6(12) 7_565 .
C12A C9A C11A 140.2(10) 7_565 .
C12A C9A C11A 106.4(10) . .
C4A C9A C11A 108.0(8) . .
C11A C9A C11A 78.2(18) 7_565 .
C3 C4B C3 123(2) 7_565 .
C3 C4B C9B 118.7(11) 7_565 .
C3 C4B C9B 118.7(11) . .
C10B C9B C10B 113(4) . 7_565
C10B C9B C12B 97(4) . 7_565
C10B C9B C12B 111.2(14) 7_565 7_565
C10B C9B C12B 111.2(14) . .
C10B C9B C12B 97(4) 7_565 .
C12B C9B C12B 17(4) 7_565 .
C10B C9B C4B 113.7(13) . .
C10B C9B C4B 113.7(13) 7_565 .
C12B C9B C4B 107.7(12) 7_565 .
C12B C9B C4B 107.7(12) . .
C10B C9B C11B 11(4) . 7_565
C10B C9B C11B 109.3(14) 7_565 7_565
C12B C9B C11B 106.9(15) 7_565 7_565
C12B C9B C11B 122(4) . 7_565
C4B C9B C11B 107.8(13) . 7_565
C10B C9B C11B 109.3(14) . .
C10B C9B C11B 11(4) 7_565 .
C12B C9B C11B 122(4) 7_565 .
C12B C9B C11B 106.9(15) . .
C4B C9B C11B 107.8(13) . .
C11B C9B C11B 104(5) 7_565 .
C9B C10B H10D 109.5 . .
C9B C10B H10E 109.5 . .
H10D C10B H10E 109.5 . .
C9B C10B H10F 109.5 . .
H10D C10B H10F 109.5 . .
H10E C10B H10F 109.5 . .
C9B C11B H11D 109.5 . .
C9B C11B H11E 109.5 . .
H11D C11B H11E 109.5 . .
C9B C11B H11F 109.5 . .
H11D C11B H11F 109.5 . .
H11E C11B H11F 109.5 . .
C9B C12B H12D 109.5 . .
C9B C12B H12E 109.5 . .
H12D C12B H12E 109.5 . .
C9B C12B H12F 109.5 . .
H12D C12B H12F 109.5 . .
H12E C12B H12F 109.5 . .
C14 C13 C14 120.4(3) 7_565 .
C14 C13 P3 118.82(14) 7_565 .
C14 C13 P3 118.82(14) . .
C15 C14 C13 117.3(2) . .
C15 C14 C17 114.08(19) . .
C13 C14 C17 128.36(19) . .
C16 C15 C14 123.4(2) . .
C16 C15 H15 118.3 . .
C14 C15 H15 118.3 . .
C15 C16 C15 117.0(3) 7_565 .
C15 C16 C21 121.39(14) 7_565 .
C15 C16 C21 121.39(14) . .
C18 C17 C20 108.6(2) . .
C18 C17 C19 104.3(2) . .
C20 C17 C19 109.6(2) . .
C18 C17 C14 116.29(18) . .
C20 C17 C14 111.2(2) . .
C19 C17 C14 106.5(2) . .
C17 C18 H18A 109.5 . .
C17 C18 H18B 109.5 . .
H18A C18 H18B 109.5 . .
C17 C18 H18C 109.5 . .
H18A C18 H18C 109.5 . .
H18B C18 H18C 109.5 . .
C17 C19 H19A 109.5 . .
C17 C19 H19B 109.5 . .
H19A C19 H19B 109.5 . .
C17 C19 H19C 109.5 . .
H19A C19 H19C 109.5 . .
H19B C19 H19C 109.5 . .
C17 C20 H20A 109.5 . .
C17 C20 H20B 109.5 . .
H20A C20 H20B 109.5 . .
C17 C20 H20C 109.5 . .
H20A C20 H20C 109.5 . .
H20B C20 H20C 109.5 . .
C22 C21 C22 129.2(6) 7_565 .
C22 C21 C16 114.5(3) 7_565 .
C22 C21 C16 114.5(3) . .
C22 C21 C24 42.8(5) 7_565 .
C22 C21 C24 107.4(6) . .
C16 C21 C24 108.9(4) . .
C22 C21 C24 107.4(6) 7_565 7_565
C22 C21 C24 42.8(5) . 7_565
C16 C21 C24 108.9(4) . 7_565
C24 C21 C24 69.7(8) . 7_565
C22 C21 C23 109.7(6) 7_565 7_565
C22 C21 C23 66.0(6) . 7_565
C16 C21 C23 108.1(4) . 7_565
C24 C21 C23 141.3(5) . 7_565
C24 C21 C23 108.0(5) 7_565 7_565
C22 C21 C23 66.0(6) 7_565 .
C22 C21 C23 109.7(6) . .
C16 C21 C23 108.1(4) . .
C24 C21 C23 108.0(5) . .
C24 C21 C23 141.3(5) 7_565 .
C23 C21 C23 48.7(7) 7_565 .
C21 C22 H22A 109.5 . .
C21 C22 H22B 109.5 . .
H22A C22 H22B 109.5 . .
C21 C22 H22C 109.5 . .
H22A C22 H22C 109.5 . .
H22B C22 H22C 109.5 . .
C21 C23 H23A 109.5 . .
C21 C23 H23B 109.5 . .
H23A C23 H23B 109.5 . .
C21 C23 H23C 109.5 . .
H23A C23 H23C 109.5 . .
H23B C23 H23C 109.5 . .
C21 C24 H24A 109.5 . .
C21 C24 H24B 109.5 . .
H24A C24 H24B 109.5 . .
C21 C24 H24C 109.5 . .
H24A C24 H24C 109.5 . .
H24B C24 H24C 109.5 . .

loop_
_geom_bond_atom_site_label_1
_geom_bond_atom_site_label_2
_geom_bond_distance
_geom_bond_site_symmetry_2
Ga1 Cl2 2.1559(6) 7_565
Ga1 Cl2 2.1559(6) .
Ga1 Cl1 2.1794(9) .
Ga1 P3 2.4206(8) .
P1 C1 1.859(4) .
P1 P2 2.2283(11) 7_565
P1 P2 2.2283(11) .
P2 P3 2.1805(9) .
P2 P2 2.1997(13) 7_565
P3 C13 1.824(3) .
P3 P2 2.1805(9) 7_565
C1 C2 1.419(3) .
C1 C2 1.419(3) 7_565
C2 C3 1.395(4) .
C2 C5 1.558(4) .
C3 C4B 1.364(16) .
C3 C4A 1.413(8) .
C3 H3 0.9500 .
C5 C7 1.527(5) .
C5 C6 1.543(5) .
C5 C8 1.564(4) .
C6 H6A 0.9800 .
C6 H6B 0.9800 .
C6 H6C 0.9800 .
C7 H7A 0.9800 .
C7 H7B 0.9800 .
C7 H7C 0.9800 .
C8 H8A 0.9800 .
C8 H8B 0.9800 .
C8 H8C 0.9800 .
C4A C3 1.413(8) 7_565
C4A C9A 1.537(7) .
C9A C10A 1.461(15) .
C9A C10A 1.461(15) 7_565
C9A C12A 1.535(13) 7_565
C9A C12A 1.535(13) .
C9A C11A 1.555(15) 7_565
C9A C11A 1.555(15) .
C10A H10A 0.9800 .
C10A H10B 0.9800 .
C10A H10C 0.9800 .
C11A H11A 0.9800 .
C11A H11B 0.9800 .
C11A H11C 0.9800 .
C12A H12A 0.9800 .
C12A H12B 0.9800 .
C12A H12C 0.9800 .
C4B C3 1.364(16) 7_565
C4B C9B 1.539(10) .
C9B C10B 1.462(17) .
C9B C10B 1.462(17) 7_565
C9B C12B 1.530(15) 7_565
C9B C12B 1.530(15) .
C9B C11B 1.556(17) 7_565
C9B C11B 1.556(17) .
C10B H10D 0.9800 .
C10B H10E 0.9800 .
C10B H10F 0.9800 .
C11B H11D 0.9800 .
C11B H11E 0.9800 .
C11B H11F 0.9800 .
C12B H12D 0.9800 .
C12B H12E 0.9800 .
C12B H12F 0.9800 .
C13 C14 1.421(2) 7_565
C13 C14 1.421(2) .
C14 C15 1.394(3) .
C14 C17 1.547(3) .
C15 C16 1.388(3) .
C15 H15 0.9500 .
C16 C15 1.388(3) 7_565
C16 C21 1.523(5) .
C17 C18 1.528(3) .
C17 C20 1.534(4) .
C17 C19 1.544(4) .
C18 H18A 0.9800 .
C18 H18B 0.9800 .
C18 H18C 0.9800 .
C19 H19A 0.9800 .
C19 H19B 0.9800 .
C19 H19C 0.9800 .
C20 H20A 0.9800 .
C20 H20B 0.9800 .
C20 H20C 0.9800 .
C21 C22 1.502(7) 7_565
C21 C22 1.502(7) .
C21 C24 1.536(8) .
C21 C24 1.536(8) 7_565
C21 C23 1.554(9) 7_565
C21 C23 1.554(9) .
C22 H22A 0.9800 .
C22 H22B 0.9800 .
C22 H22C 0.9800 .
C23 H23A 0.9800 .
C23 H23B 0.9800 .
C23 H23C 0.9800 .
C24 H24A 0.9800 .
C24 H24B 0.9800 .
C24 H24C 0.9800 .

loop_
_geom_torsion_atom_site_label_1
_geom_torsion_atom_site_label_2
_geom_torsion_atom_site_label_3
_geom_torsion_atom_site_label_4
_geom_torsion
_geom_torsion_site_symmetry_1
_geom_torsion_site_symmetry_4
C1 P1 P2 P3 151.50(6) . .
P2 P1 P2 P3 59.37(3) 7_565 .
C1 P1 P2 P2 92.14(6) . 7_565
P2 P2 P3 C13 -99.30(6) 7_565 .
P1 P2 P3 C13 -159.37(6) . .
P1 P2 P3 P2 -60.08(3) . 7_565
P2 P2 P3 Ga1 109.67(3) 7_565 .
P1 P2 P3 Ga1 49.59(4) . .
Cl2 Ga1 P3 C13 118.53(2) 7_565 .
Cl2 Ga1 P3 C13 -118.53(3) . .
Cl1 Ga1 P3 C13 0.0 . .
Cl2 Ga1 P3 P2 -97.07(3) 7_565 .
Cl2 Ga1 P3 P2 25.86(4) . .
Cl1 Ga1 P3 P2 144.40(3) . .
Cl2 Ga1 P3 P2 -25.86(4) 7_565 7_565
Cl2 Ga1 P3 P2 97.07(3) . 7_565
Cl1 Ga1 P3 P2 -144.40(3) . 7_565
P2 P1 C1 C2 110.6(3) 7_565 .
P2 P1 C1 C2 51.3(3) . .
P2 P1 C1 C2 -51.3(3) 7_565 7_565
P2 P1 C1 C2 -110.6(3) . 7_565
C2 C1 C2 C3 16.8(5) 7_565 .
P1 C1 C2 C3 -145.1(3) . .
C2 C1 C2 C5 -158.2(2) 7_565 .
P1 C1 C2 C5 39.9(4) . .
C1 C2 C3 C4B -9(3) . .
C5 C2 C3 C4B 166(3) . .
C1 C2 C3 C4A -1.4(9) . .
C5 C2 C3 C4A 174.1(9) . .
C3 C2 C5 C7 60.5(4) . .
C1 C2 C5 C7 -124.4(3) . .
C3 C2 C5 C6 -172.9(3) . .
C1 C2 C5 C6 2.2(5) . .
C3 C2 C5 C8 -57.6(4) . .
C1 C2 C5 C8 117.5(3) . .
C4B C3 C4A C3 57(10) . 7_565
C2 C3 C4A C3 -13.2(15) . 7_565
C4B C3 C4A C9A -118(10) . .
C2 C3 C4A C9A 172.0(9) . .
C3 C4A C9A C10A 173.1(14) 7_565 .
C3 C4A C9A C10A -12.4(16) . .
C3 C4A C9A C10A 12.4(16) 7_565 7_565
C3 C4A C9A C10A -173.1(14) . 7_565
C3 C4A C9A C12A -111.1(12) 7_565 7_565
C3 C4A C9A C12A 63.4(14) . 7_565
C3 C4A C9A C12A -63.4(14) 7_565 .
C3 C4A C9A C12A 111.1(12) . .
C3 C4A C9A C11A 134.3(14) 7_565 7_565
C3 C4A C9A C11A -51.2(16) . 7_565
C3 C4A C9A C11A 51.2(16) 7_565 .
C3 C4A C9A C11A -134.3(14) . .
C2 C3 C4B C3 2(6) . 7_565
C4A C3 C4B C3 -112(12) . 7_565
C2 C3 C4B C9B -173(2) . .
C4A C3 C4B C9B 73(10) . .
C3 C4B C9B C10B 157(4) 7_565 .
C3 C4B C9B C10B -27(5) . .
C3 C4B C9B C10B 27(5) 7_565 7_565
C3 C4B C9B C10B -157(4) . 7_565
C3 C4B C9B C12B -97(4) 7_565 7_565
C3 C4B C9B C12B 79(4) . 7_565
C3 C4B C9B C12B -79(4) 7_565 .
C3 C4B C9B C12B 97(4) . .
C3 C4B C9B C11B 148(4) 7_565 7_565
C3 C4B C9B C11B -36(5) . 7_565
C3 C4B C9B C11B 36(5) 7_565 .
C3 C4B C9B C11B -148(4) . .
P2 P3 C13 C14 113.6(2) . 7_565
P2 P3 C13 C14 50.5(2) 7_565 7_565
Ga1 P3 C13 C14 -97.9(2) . 7_565
P2 P3 C13 C14 -50.5(2) . .
P2 P3 C13 C14 -113.6(2) 7_565 .
Ga1 P3 C13 C14 97.9(2) . .
C14 C13 C14 C15 -10.9(4) 7_565 .
P3 C13 C14 C15 153.0(2) . .
C14 C13 C14 C17 163.07(18) 7_565 .
P3 C13 C14 C17 -33.0(4) . .
C13 C14 C15 C16 2.4(4) . .
C17 C14 C15 C16 -172.4(3) . .
C14 C15 C16 C15 5.7(5) . 7_565
C14 C15 C16 C21 -179.6(3) . .
C15 C14 C17 C18 171.2(2) . .
C13 C14 C17 C18 -2.9(4) . .
C15 C14 C17 C20 -63.9(3) . .
C13 C14 C17 C20 122.1(3) . .
C15 C14 C17 C19 55.5(3) . .
C13 C14 C17 C19 -118.6(3) . .
C15 C16 C21 C22 -175.8(6) 7_565 7_565
C15 C16 C21 C22 9.7(7) . 7_565
C15 C16 C21 C22 -9.7(7) 7_565 .
C15 C16 C21 C22 175.8(6) . .
C15 C16 C21 C24 -129.9(5) 7_565 .
C15 C16 C21 C24 55.6(6) . .
C15 C16 C21 C24 -55.6(6) 7_565 7_565
C15 C16 C21 C24 129.9(5) . 7_565
C15 C16 C21 C23 61.5(5) 7_565 7_565
C15 C16 C21 C23 -113.0(5) . 7_565
C15 C16 C21 C23 113.0(5) 7_565 .
C15 C16 C21 C23 -61.5(5) . .

loop_
_platon_squeeze_void_nr
_platon_squeeze_void_average_x
_platon_squeeze_void_average_y
_platon_squeeze_void_average_z
_platon_squeeze_void_volume
_platon_squeeze_void_count_electrons
_platon_squeeze_void_content
1 0.246 0.250 -0.134 136 27 ' '
2 0.754 0.750 0.134 136 28 ' '
3 0.254 0.750 0.366 136 29 ' '
4 0.746 0.250 0.634 136 27 ' '
